data_3000244
loop_
_publ_author_name
'Rodriguez Velamazan'

_journal_name_full 'Personal communication to COD'
_journal_year 2019
_chemical_formula_sum 'C18 H18 Ag2 Fe N6'
_chemical_formula_weight 589.97
_space_group_crystal_system monoclinic
_space_group_IT_number 14
_space_group_name_Hall '-P 2ybc'
_space_group_name_H-M_alt 'P 1 21/c 1'
_symmetry_space_group_name_Hall '-P 2ybc'
_symmetry_space_group_name_H-M 'P 1 21/c 1'
_atom_sites_solution_hydrogens geom
_audit_creation_method SHELXL-2017/1
_cell_angle_alpha 90
_cell_angle_beta 91.090(2)
_cell_angle_gamma 90
_cell_formula_units_Z 4
_cell_length_a 9.9550(13)
_cell_length_b 14.2900(19)
_cell_length_c 14.3979(19)
_cell_measurement_reflns_used 4365
_cell_measurement_temperature 90(2)
_cell_measurement_theta_max 27.89
_cell_measurement_theta_min 2.49
_cell_volume 2047.8(5)
_computing_cell_refinement 'Bruker SAINT'
_computing_data_collection 'Bruker APEX2'
_computing_data_reduction 'Bruker SAINT'
_computing_molecular_graphics 'Bruker SHELXTL'
_computing_publication_material 'Bruker SHELXTL'
_computing_structure_refinement 'SHELXL-2017/1 (Sheldrick, 2017)'
_computing_structure_solution 'SHELXT 2014/5 (Sheldrick, 2014)'
_diffrn_ambient_temperature 90(2)
_diffrn_detector_area_resol_mean 8.336
_diffrn_measured_fraction_theta_full 0.999
_diffrn_measured_fraction_theta_max 0.999
_diffrn_measurement_device_type 'Bruker APEX-II CCD'
_diffrn_measurement_method '\f and \w scans'
_diffrn_radiation_type MoK\a
_diffrn_radiation_wavelength 0.71073
_diffrn_reflns_av_R_equivalents 0.0303
_diffrn_reflns_av_unetI/netI 0.0333
_diffrn_reflns_Laue_measured_fraction_full 0.999
_diffrn_reflns_Laue_measured_fraction_max 0.999
_diffrn_reflns_limit_h_max 13
_diffrn_reflns_limit_h_min -12
_diffrn_reflns_limit_k_max 18
_diffrn_reflns_limit_k_min -17
_diffrn_reflns_limit_l_max 13
_diffrn_reflns_limit_l_min -18
_diffrn_reflns_number 13965
_diffrn_reflns_point_group_measured_fraction_full 0.999
_diffrn_reflns_point_group_measured_fraction_max 0.999
_diffrn_reflns_theta_full 25.242
_diffrn_reflns_theta_max 27.917
_diffrn_reflns_theta_min 2.008
_exptl_absorpt_coefficient_mu 2.607
_exptl_absorpt_correction_T_max 0.82
_exptl_absorpt_correction_T_min 0.75
_exptl_absorpt_correction_type multi-scan
_exptl_absorpt_process_details
;
SADABS-2016/2 - Bruker AXS area detector scaling and absorption correction
;
_exptl_crystal_colour purple
_exptl_crystal_density_diffrn 1.914
_exptl_crystal_description monoclinic
_exptl_crystal_F_000 1152
_exptl_crystal_size_max 0.150
_exptl_crystal_size_mid 0.100
_exptl_crystal_size_min 0.080
_refine_diff_density_max 1.866
_refine_diff_density_min -0.777
_refine_diff_density_rms 0.158
_refine_ls_extinction_coef .
_refine_ls_extinction_method none
_refine_ls_goodness_of_fit_ref 1.012
_refine_ls_hydrogen_treatment constr
_refine_ls_matrix_type full
_refine_ls_number_parameters 248
_refine_ls_number_reflns 4884
_refine_ls_number_restraints 0
_refine_ls_restrained_S_all 1.012
_refine_ls_R_factor_all 0.0507
_refine_ls_R_factor_gt 0.0400
_refine_ls_shift/su_max 0.001
_refine_ls_shift/su_mean 0.000
_refine_ls_structure_factor_coef Fsqd
_refine_ls_weighting_details 'w=1/[\s^2^(Fo^2^)+(0.1000P)^2^+0.2833P] where P=(Fo^2^+2Fc^2^)/3'
_refine_ls_weighting_scheme calc
_refine_ls_wR_factor_gt 0.1308
_refine_ls_wR_factor_ref 0.1407
_reflns_Friedel_coverage 0.000
_reflns_Friedel_fraction_full .
_reflns_Friedel_fraction_max .
_reflns_number_gt 4043
_reflns_number_total 4884
_reflns_threshold_expression 'I > 2\s(I)'
_cod_data_source_file FeAg34Lu90K-relabeled.cif
_cod_data_source_block 90K
_cod_depositor_comments
;
The following automatic conversions were performed:

'_exptl_absorpt_correction_type' value 'Multi-Scan' changed to
'multi-scan' according to the built-in table from CIF Core dictionary
named 'cif_core.dic' version 2.4.5 from 2014-11-21.

Automatic conversion script
Id: cif_fix_values 6524 2018-11-02 12:15:13Z antanas 

 Releasing structure 3000244 into public domain as personal
 communication to COD.
;
_cod_database_code 3000244
_shelx_shelxl_version_number 2017/1
_shelx_space_group_comment
; 
The symmetry employed for this shelxl refinement is uniquely defined 
by the following loop, which should always be used as a source of 
symmetry information in preference to the above space-group names. 
They are only intended as comments. 
;
_shelx_estimated_absorpt_t_min 0.696
_shelx_estimated_absorpt_t_max 0.819

loop_
_space_group_symop_operation_xyz
'x, y, z'
'-x, y+1/2, -z+1/2'
'-x, -y, -z'
'x, -y-1/2, z-1/2'

loop_
_atom_site_label
_atom_site_type_symbol
_atom_site_fract_x
_atom_site_fract_y
_atom_site_fract_z
_atom_site_U_iso_or_equiv
_atom_site_adp_type
_atom_site_occupancy
_atom_site_site_symmetry_order
_atom_site_calc_flag
_atom_site_refinement_flags_posn
_atom_site_refinement_flags_adp
_atom_site_refinement_flags_occupancy
_atom_site_disorder_assembly
_atom_site_disorder_group
Ag2 Ag 0.78331(3) 0.26246(2) 0.47018(2) 0.01281(12) Uani 1 1 d . . . . .
Ag1 Ag 0.92889(3) 0.75916(2) 0.49044(2) 0.01447(13) Uani 1 1 d . . . . .
C17 C 0.9111(4) 0.6578(3) 0.5919(3) 0.0141(8) Uani 1 1 d . . . . .
C18 C 0.7839(4) 0.3647(3) 0.5707(3) 0.0125(8) Uani 1 1 d . . . . .
C15 C 0.7935(4) 0.3441(3) 0.8736(3) 0.0139(8) Uani 1 1 d . . . . .
C16 C 0.9223(4) 0.6383(3) 0.8900(3) 0.0147(8) Uani 1 1 d . . . . .
C14 C 0.5908(4) 0.5664(3) 0.6645(3) 0.0136(8) Uani 1 1 d . . . . .
C13 C 0.4591(4) 0.5974(3) 0.6690(3) 0.0169(9) Uani 1 1 d . . . . .
C11 C 0.3998(4) 0.6088(3) 0.7541(3) 0.0166(9) Uani 1 1 d . . . . .
C9 C 0.4780(4) 0.5886(3) 0.8336(3) 0.0155(9) Uani 1 1 d . . . . .
C8 C 0.6074(4) 0.5573(3) 0.8225(3) 0.0138(8) Uani 1 1 d . . . . .
C12 C 0.2561(4) 0.6443(3) 0.7631(4) 0.0215(10) Uani 1 1 d . . . . .
C10 C 0.4245(5) 0.6024(4) 0.9302(3) 0.0269(11) Uani 1 1 d . . . . .
C7 C 0.1031(5) 0.4470(4) 0.6381(4) 0.0295(12) Uani 1 1 d . . . . .
C6 C 0.2307(5) 0.4133(4) 0.6246(5) 0.0359(14) Uani 1 1 d . . . . .
C4 C 0.3008(6) 0.3806(4) 0.6959(5) 0.0350(14) Uani 1 1 d . . . . .
C2 C 0.2496(6) 0.3843(3) 0.7850(5) 0.0375(15) Uani 1 1 d . . . . .
C1 C 0.1156(5) 0.4216(4) 0.7961(4) 0.0272(11) Uani 1 1 d . . . . .
C5 C 0.4435(6) 0.3391(5) 0.6836(5) 0.0467(16) Uani 1 1 d . . . . .
C3 C 0.3222(6) 0.3510(5) 0.8692(5) 0.0426(15) Uani 1 1 d . . . . .
Fe1 Fe 0.85517(5) 0.49966(4) 0.73206(4) 0.00778(15) Uani 1 1 d . . . . .
N5 N 0.8941(4) 0.5989(3) 0.6444(2) 0.0127(7) Uani 1 1 d . . . . .
N6 N 0.8038(3) 0.4167(2) 0.6308(2) 0.0113(7) Uani 1 1 d . . . . .
N3 N 0.8148(4) 0.4020(3) 0.8208(2) 0.0128(7) Uani 1 1 d . . . . .
N4 N 0.9050(4) 0.5843(3) 0.8326(2) 0.0127(7) Uani 1 1 d . . . . .
N2 N 0.6661(3) 0.5461(2) 0.7401(2) 0.0115(7) Uani 1 1 d . . . . .
N1 N 0.0429(4) 0.4518(3) 0.7228(3) 0.0182(8) Uani 1 1 d . . . . .
H6 H 0.409757 0.610835 0.613460 0.020000 Uiso 1 1 calc R U . . .
H5 H 0.629523 0.559127 0.605158 0.016000 Uiso 1 1 calc R U . . .
H11A H 0.495593 0.588761 0.976241 0.040000 Uiso 1 1 calc R U . . .
H11B H 0.348431 0.560186 0.939655 0.040000 Uiso 1 1 calc R U . . .
H11C H 0.394781 0.667382 0.937384 0.040000 Uiso 1 1 calc R U . . .
H10A H 0.210489 0.608170 0.811034 0.032000 Uiso 1 1 calc R U . . .
H10B H 0.207968 0.636942 0.703596 0.032000 Uiso 1 1 calc R U . . .
H10C H 0.257649 0.710571 0.780635 0.032000 Uiso 1 1 calc R U . . .
H9 H 0.658676 0.542644 0.876908 0.017000 Uiso 1 1 calc R U . . .
H12 H 0.053522 0.468482 0.585192 0.035000 Uiso 1 1 calc R U . . .
H13 H 0.267878 0.413572 0.564349 0.043000 Uiso 1 1 calc R U . . .
H17B H 0.499565 0.354094 0.738214 0.070000 Uiso 1 1 calc R U . . .
H17C H 0.483779 0.365937 0.628019 0.070000 Uiso 1 1 calc R U . . .
H17A H 0.437100 0.270973 0.676698 0.070000 Uiso 1 1 calc R U . . .
H16 H 0.078627 0.424718 0.856347 0.033000 Uiso 1 1 calc R U . . .
H18A H 0.322256 0.282390 0.870069 0.064000 Uiso 1 1 calc R U . . .
H18B H 0.277406 0.374523 0.924537 0.064000 Uiso 1 1 calc R U . . .
H18C H 0.414933 0.373869 0.868767 0.064000 Uiso 1 1 calc R U . . .

loop_
_atom_site_aniso_label
_atom_site_aniso_U_11
_atom_site_aniso_U_22
_atom_site_aniso_U_33
_atom_site_aniso_U_23
_atom_site_aniso_U_13
_atom_site_aniso_U_12
Ag2 0.0152(2) 0.0123(2) 0.01093(19) -0.00607(11) 0.00035(13) 0.00023(11)
Ag1 0.0152(2) 0.0145(2) 0.0138(2) 0.00759(11) 0.00062(15) 0.00018(12)
C17 0.0162(19) 0.017(2) 0.0096(19) -0.0005(16) -0.0002(16) 0.0000(16)
C18 0.0103(17) 0.013(2) 0.014(2) 0.0018(16) 0.0026(15) 0.0028(15)
C15 0.019(2) 0.012(2) 0.0105(19) 0.0029(15) 0.0020(16) 0.0019(16)
C16 0.0161(19) 0.013(2) 0.015(2) -0.0028(16) 0.0000(16) -0.0025(16)
C14 0.0155(19) 0.011(2) 0.014(2) 0.0014(16) -0.0006(16) -0.0014(16)
C13 0.015(2) 0.017(2) 0.019(2) 0.0006(17) -0.0039(17) 0.0000(17)
C11 0.0152(19) 0.0058(19) 0.029(2) -0.0003(17) 0.0006(18) -0.0002(16)
C9 0.019(2) 0.008(2) 0.020(2) -0.0012(16) 0.0045(17) 0.0006(16)
C8 0.0156(19) 0.013(2) 0.013(2) 0.0016(16) 0.0054(16) -0.0002(16)
C12 0.015(2) 0.016(2) 0.035(3) 0.0026(19) 0.0040(19) 0.0003(17)
C10 0.027(2) 0.030(3) 0.025(3) 0.001(2) 0.011(2) 0.012(2)
C7 0.021(2) 0.023(3) 0.045(3) -0.016(2) 0.012(2) -0.005(2)
C6 0.021(2) 0.029(3) 0.057(4) -0.015(3) 0.013(3) -0.004(2)
C4 0.035(3) 0.018(3) 0.053(4) -0.013(2) 0.017(3) -0.015(2)
C2 0.040(3) 0.007(2) 0.064(4) 0.009(2) -0.032(3) -0.005(2)
C1 0.022(2) 0.016(2) 0.044(3) 0.007(2) -0.012(2) -0.0027(19)
C5 0.033(3) 0.036(4) 0.072(5) -0.006(3) 0.007(3) 0.005(3)
C3 0.035(3) 0.042(4) 0.051(4) 0.008(3) -0.004(3) -0.004(3)
Fe1 0.0107(3) 0.0067(3) 0.0060(3) -0.0001(2) 0.0009(2) 0.0002(2)
N5 0.0160(17) 0.0125(18) 0.0097(17) -0.0007(13) 0.0016(14) 0.0003(14)
N6 0.0137(16) 0.0123(18) 0.0079(16) -0.0013(13) 0.0035(13) 0.0021(13)
N3 0.0152(17) 0.0130(18) 0.0102(17) -0.0036(13) -0.0020(13) 0.0008(14)
N4 0.0155(17) 0.0119(18) 0.0106(16) 0.0008(13) 0.0002(13) -0.0003(14)
N2 0.0136(16) 0.0089(17) 0.0121(16) 0.0006(13) 0.0013(13) 0.0001(13)
N1 0.0162(17) 0.0116(19) 0.027(2) -0.0011(15) 0.0014(15) -0.0033(14)

loop_
_atom_type_symbol
_atom_type_description
_atom_type_scat_dispersion_real
_atom_type_scat_dispersion_imag
_atom_type_scat_source
C C 0.0033 0.0016 'International Tables Vol C Tables 4.2.6.8 and 6.1.1.4'
H H 0.0000 0.0000 'International Tables Vol C Tables 4.2.6.8 and 6.1.1.4'
Ag Ag -0.8971 1.1015 'International Tables Vol C Tables 4.2.6.8 and 6.1.1.4'
Fe Fe 0.3463 0.8444 'International Tables Vol C Tables 4.2.6.8 and 6.1.1.4'
N N 0.0061 0.0033 'International Tables Vol C Tables 4.2.6.8 and 6.1.1.4'
